data_7720611
loop_
_publ_author_name
'Kashem, Habiba Binte'
'Muhit, Md Abdullah Al'
'Smith, Hope Eden'
'Gabilondo, Eric A.'
'Halasyamani, P. Shiv'
'Zur Loye, Hans-Conrad'

_publ_section_title
;
 Centrosymmetric to noncentrosymmetric structure transition of the
 RbREP<sub>2</sub>Se<sub>6</sub> (RE = La-Nd, Sm, Ho-Yb) series: crystal
 growth, magnetic and optical properties.
;
_journal_issue 13
_journal_name_full 'Dalton transactions (Cambridge, England : 2003)'
_journal_page_first 5388
_journal_page_last 5396
_journal_paper_doi 10.1039/d6dt00254d
_journal_volume 55
_journal_year 2026
_chemical_formula_moiety 'Ce P2 Rb Se6'
_chemical_formula_sum 'Ce P2 Rb Se6'
_chemical_formula_weight 761.29
_space_group_crystal_system monoclinic
_space_group_IT_number 14
_space_group_name_Hall '-P 2ybc'
_space_group_name_H-M_alt 'P 1 21/c 1'
_atom_sites_solution_primary dual
_audit_creation_date 2025-09-03
_audit_creation_method
;
Olex2 1.5
(compiled 2025.07.13 svn.rb7424aed for OlexSys, GUI svn.r7314)
;
_audit_update_record
;
2026-01-08 deposited with the CCDC.	2026-03-05 downloaded from the CCDC.
;
_cell_angle_alpha 90
_cell_angle_beta 108.1320(10)
_cell_angle_gamma 90
_cell_formula_units_Z 4
_cell_length_a 12.6533(3)
_cell_length_b 7.7525(2)
_cell_length_c 11.9377(3)
_cell_measurement_reflns_used 9926
_cell_measurement_temperature 297.00
_cell_measurement_theta_max 35.45
_cell_measurement_theta_min 3.13
_cell_volume 1112.87(5)
_computing_cell_refinement 'SAINT V8.40B (?, 2016)'
_computing_data_reduction 'SAINT V8.40B (?, 2016)'
_computing_molecular_graphics 'Olex2 1.5 (Dolomanov et al., 2009)'
_computing_publication_material 'Olex2 1.5 (Dolomanov et al., 2009)'
_computing_structure_refinement 'SHELXL 2019/3 (Sheldrick, 2015)'
_computing_structure_solution 'SHELXT 2018/2 (Sheldrick, 2018)'
_diffrn_ambient_temperature 297.00
_diffrn_measured_fraction_theta_full 1.000
_diffrn_measured_fraction_theta_max 1.000
_diffrn_measurement_device_type 'Bruker APEX-II CCD'
_diffrn_measurement_method '\f and \w scans'
_diffrn_radiation_type MoK\a
_diffrn_radiation_wavelength 0.71073
_diffrn_reflns_av_R_equivalents 0.0638
_diffrn_reflns_av_unetI/netI 0.0313
_diffrn_reflns_Laue_measured_fraction_full 1.000
_diffrn_reflns_Laue_measured_fraction_max 1.000
_diffrn_reflns_limit_h_max 21
_diffrn_reflns_limit_h_min -20
_diffrn_reflns_limit_k_max 12
_diffrn_reflns_limit_k_min -12
_diffrn_reflns_limit_l_max 19
_diffrn_reflns_limit_l_min -19
_diffrn_reflns_number 68475
_diffrn_reflns_point_group_measured_fraction_full 1.000
_diffrn_reflns_point_group_measured_fraction_max 1.000
_diffrn_reflns_theta_full 25.242
_diffrn_reflns_theta_max 36.348
_diffrn_reflns_theta_min 3.126
_diffrn_standards_number 0
_exptl_absorpt_coefficient_mu 28.280
_exptl_absorpt_correction_T_max 0.2740
_exptl_absorpt_correction_T_min 0.1444
_exptl_absorpt_correction_type multi-scan
_exptl_absorpt_process_details
;
SADABS-2016/2 (Bruker,2016/2) was used for absorption correction.
wR2(int) was 0.1450 before and 0.0615 after correction.
The Ratio of minimum to maximum transmission is 0.5270.
The \l/2 correction factor is Not present.
;
_exptl_crystal_colour yellow
_exptl_crystal_density_diffrn 4.544
_exptl_crystal_description plate
_exptl_crystal_F_000 1316
_exptl_crystal_size_max 0.05
_exptl_crystal_size_mid 0.04
_exptl_crystal_size_min 0.01
_refine_diff_density_max 1.387
_refine_diff_density_min -1.127
_refine_diff_density_rms 0.249
_refine_ls_extinction_coef 0.00012(4)
_refine_ls_extinction_expression Fc^*^=kFc[1+0.001xFc^2^\l^3^/sin(2\q)]^-1/4^
_refine_ls_extinction_method 'SHELXL-2019/2 (Sheldrick 2019)'
_refine_ls_goodness_of_fit_ref 1.057
_refine_ls_hydrogen_treatment undef
_refine_ls_matrix_type full
_refine_ls_number_parameters 92
_refine_ls_number_reflns 5401
_refine_ls_number_restraints 0
_refine_ls_restrained_S_all 1.057
_refine_ls_R_factor_all 0.0454
_refine_ls_R_factor_gt 0.0282
_refine_ls_shift/su_max 0.001
_refine_ls_shift/su_mean 0.000
_refine_ls_structure_factor_coef Fsqd
_refine_ls_weighting_details 'w=1/[\s^2^(Fo^2^)+(0.0126P)^2^+3.4228P] where P=(Fo^2^+2Fc^2^)/3'
_refine_ls_weighting_scheme calc
_refine_ls_wR_factor_gt 0.0482
_refine_ls_wR_factor_ref 0.0529
_reflns_Friedel_coverage 0.000
_reflns_number_gt 4328
_reflns_number_total 5401
_reflns_threshold_expression 'I > 2\s(I)'
_cod_data_source_file d6dt00254d2.cif
_cod_data_source_block RbCeP2Se6
_cod_depositor_comments 'Adding full bibliography for 7720608--7720616.cif.'
_cod_database_code 7720611
_shelx_shelxl_version_number 2019/3
_shelx_space_group_comment
;
The symmetry employed for this shelxl refinement is uniquely defined
by the following loop, which should always be used as a source of
symmetry information in preference to the above space-group names.
They are only intended as comments.
;
_olex2_refinement_description
;
;
_olex2_submission_special_instructions 'No special instructions were received'

loop_
_space_group_symop_operation_xyz
'x, y, z'
'-x, y+1/2, -z+1/2'
'-x, -y, -z'
'x, -y-1/2, z-1/2'

loop_
_atom_site_label
_atom_site_type_symbol
_atom_site_fract_x
_atom_site_fract_y
_atom_site_fract_z
_atom_site_U_iso_or_equiv
_atom_site_adp_type
_atom_site_occupancy
_atom_site_site_symmetry_order
_atom_site_calc_flag
_atom_site_refinement_flags_posn
_atom_site_refinement_flags_adp
_atom_site_refinement_flags_occupancy
_atom_site_disorder_assembly
_atom_site_disorder_group
Ce1 Ce 0.35538(2) 0.09953(2) 0.09956(2) 0.01507(4) Uani 1 1 d . . . . .
Se5 Se 0.41136(3) 0.69191(4) 0.43640(3) 0.01657(6) Uani 1 1 d . . . . .
Se6 Se 0.22081(3) 0.78388(4) 0.14290(3) 0.02002(7) Uani 1 1 d . . . . .
Se3 Se 0.13875(3) 0.27887(4) 0.10179(3) 0.01836(7) Uani 1 1 d . . . . .
Se2 Se 0.33602(3) 0.18592(4) 0.37478(3) 0.01862(7) Uani 1 1 d . . . . .
Se4 Se 0.44935(3) 0.47023(4) 0.18613(3) 0.01811(7) Uani 1 1 d . . . . .
Se1 Se 0.12044(3) 0.47960(5) 0.38226(3) 0.01967(7) Uani 1 1 d . . . . .
Rb1 Rb 0.11634(3) -0.06965(5) 0.36812(3) 0.02993(8) Uani 1 1 d . . . . .
P1 P 0.21887(7) 0.37980(10) 0.27839(7) 0.01407(14) Uani 1 1 d . . . . .
P2 P 0.32784(7) 0.59517(10) 0.25806(7) 0.01401(14) Uani 1 1 d . . . . .

loop_
_atom_site_aniso_label
_atom_site_aniso_U_11
_atom_site_aniso_U_22
_atom_site_aniso_U_33
_atom_site_aniso_U_23
_atom_site_aniso_U_13
_atom_site_aniso_U_12
Ce1 0.01642(8) 0.01447(7) 0.01472(7) -0.00013(6) 0.00542(6) 0.00033(6)
Se5 0.01948(16) 0.01677(13) 0.01326(13) -0.00079(10) 0.00478(11) -0.00246(11)
Se6 0.02180(17) 0.01762(14) 0.01867(14) 0.00505(11) 0.00345(12) 0.00000(12)
Se3 0.01746(15) 0.02125(15) 0.01529(13) -0.00361(11) 0.00352(12) -0.00005(12)
Se2 0.01937(16) 0.01592(13) 0.01956(15) 0.00081(11) 0.00459(12) 0.00260(11)
Se4 0.01782(16) 0.01959(14) 0.01930(14) -0.00511(11) 0.00924(12) -0.00325(12)
Se1 0.02203(17) 0.02235(15) 0.01740(14) -0.00005(12) 0.01014(12) 0.00250(12)
Rb1 0.0307(2) 0.03065(18) 0.02925(18) -0.00336(14) 0.01058(15) -0.00710(15)
P1 0.0150(4) 0.0142(3) 0.0131(3) -0.0005(3) 0.0045(3) -0.0007(3)
P2 0.0159(4) 0.0133(3) 0.0134(3) 0.0000(3) 0.0053(3) -0.0008(3)

loop_
_atom_type_symbol
_atom_type_description
_atom_type_scat_dispersion_real
_atom_type_scat_dispersion_imag
_atom_type_scat_source
Ce Ce -0.2486 2.6331 'International Tables Vol C Tables 4.2.6.8 and 6.1.1.4'
P P 0.1023 0.0942 'International Tables Vol C Tables 4.2.6.8 and 6.1.1.4'
Rb Rb -0.9393 2.9676 'International Tables Vol C Tables 4.2.6.8 and 6.1.1.4'
Se Se -0.0929 2.2259 'International Tables Vol C Tables 4.2.6.8 and 6.1.1.4'

loop_
_geom_angle_atom_site_label_1
_geom_angle_atom_site_label_2
_geom_angle_atom_site_label_3
_geom_angle
_geom_angle_site_symmetry_1
_geom_angle_site_symmetry_3
_geom_angle_publ_flag
Se5 Ce1 Se5 71.814(10) 2_645 4_565 ?
Se5 Ce1 Se2 144.498(10) 4_565 . ?
Se5 Ce1 Se2 115.388(10) 2_645 . ?
Se5 Ce1 Se1 73.129(9) 4_565 4_565 ?
Se5 Ce1 Se1 125.004(10) 2_645 4_565 ?
Se6 Ce1 Se5 140.746(11) 1_545 2_645 ?
Se6 Ce1 Se5 77.444(10) 1_545 4_565 ?
Se6 Ce1 Se2 77.818(10) 1_545 . ?
Se6 Ce1 Se4 86.888(10) 1_545 2_645 ?
Se6 Ce1 Se4 146.100(11) 1_545 . ?
Se6 Ce1 Se1 65.422(9) 1_545 4_565 ?
Se3 Ce1 Se5 139.639(10) . 2_645 ?
Se3 Ce1 Se5 133.573(11) . 4_565 ?
Se3 Ce1 Se6 79.590(10) . 1_545 ?
Se3 Ce1 Se2 64.875(9) . . ?
Se3 Ce1 Se2 86.249(10) . 4_565 ?
Se3 Ce1 Se4 128.170(11) . 2_645 ?
Se3 Ce1 Se4 80.325(10) . . ?
Se3 Ce1 Se1 60.667(9) . 4_565 ?
Se2 Ce1 Se5 79.922(10) 4_565 4_565 ?
Se2 Ce1 Se5 65.846(10) 4_565 2_645 ?
Se2 Ce1 Se6 131.681(11) 4_565 1_545 ?
Se2 Ce1 Se2 135.476(7) 4_565 . ?
Se2 Ce1 Se4 73.467(10) 4_565 . ?
Se2 Ce1 Se4 135.350(11) 4_565 2_645 ?
Se2 Ce1 Se1 67.343(10) 4_565 4_565 ?
Se4 Ce1 Se5 69.681(9) 2_645 2_645 ?
Se4 Ce1 Se5 90.197(10) 2_645 4_565 ?
Se4 Ce1 Se5 135.140(11) . 4_565 ?
Se4 Ce1 Se5 64.554(9) . 2_645 ?
Se4 Ce1 Se2 68.982(9) . . ?
Se4 Ce1 Se2 63.392(9) 2_645 . ?
Se4 Ce1 Se4 84.406(7) 2_645 . ?
Se4 Ce1 Se1 125.102(11) . 4_565 ?
Se4 Ce1 Se1 149.912(11) 2_645 4_565 ?
Se1 Ce1 Se2 117.884(10) 4_565 . ?
Ce1 Se5 Ce1 108.186(10) 2_655 4_566 ?
Ce1 Se5 Rb1 94.625(11) 4_566 1_565 ?
Ce1 Se5 Rb1 156.314(12) 2_655 1_565 ?
P2 Se5 Ce1 102.60(2) . 4_566 ?
P2 Se5 Ce1 88.80(2) . 2_655 ?
P2 Se5 Rb1 79.85(2) . 1_565 ?
Ce1 Se6 Rb1 103.135(12) 1_565 1_565 ?
Ce1 Se6 Rb1 106.262(12) 1_565 4_565 ?
Rb1 Se6 Rb1 137.290(17) 1_565 4_565 ?
P2 Se6 Ce1 111.68(3) . 1_565 ?
P2 Se6 Rb1 104.48(2) . 4_565 ?
P2 Se6 Rb1 92.41(3) . 1_565 ?
Ce1 Se3 Rb1 97.716(12) . 4_565 ?
Ce1 Se3 Rb1 171.017(14) . 2 ?
Rb1 Se3 Rb1 90.958(12) 4_565 2 ?
P1 Se3 Ce1 91.32(3) . . ?
P1 Se3 Rb1 115.71(3) . 4_565 ?
P1 Se3 Rb1 86.98(3) . 2 ?
Ce1 Se2 Ce1 157.224(12) 4_566 . ?
Ce1 Se2 Rb1 100.191(13) 4_566 . ?
Rb1 Se2 Ce1 99.519(11) . . ?
P1 Se2 Ce1 82.43(2) . . ?
P1 Se2 Ce1 86.81(2) . 4_566 ?
P1 Se2 Rb1 88.43(3) . . ?
Ce1 Se4 Ce1 133.043(13) 2_655 . ?
P2 Se4 Ce1 90.56(2) . 2_655 ?
P2 Se4 Ce1 106.86(2) . . ?
Ce1 Se1 Rb1 162.407(14) 4_566 2 ?
Ce1 Se1 Rb1 102.552(12) 4_566 1_565 ?
Rb1 Se1 Rb1 94.082(13) 1_565 2 ?
P1 Se1 Ce1 81.19(2) . 4_566 ?
P1 Se1 Rb1 87.95(2) . 2 ?
P1 Se1 Rb1 109.47(3) . 1_565 ?
Se5 Rb1 Rb1 95.836(9) 1_545 2_545 ?
Se5 Rb1 Rb1 131.090(15) 1_545 3_556 ?
Se5 Rb1 P1 145.194(16) 1_545 2_545 ?
Se6 Rb1 Se5 57.454(10) 1_545 1_545 ?
Se6 Rb1 Se5 62.683(10) 4_566 1_545 ?
Se6 Rb1 Se6 115.696(14) 1_545 4_566 ?
Se6 Rb1 Se3 80.829(12) 4_566 2_545 ?
Se6 Rb1 Se3 122.487(14) 1_545 2_545 ?
Se6 Rb1 Se1 79.077(12) 1_545 2_545 ?
Se6 Rb1 Rb1 69.219(11) 4_566 3_556 ?
Se6 Rb1 Rb1 166.384(16) 1_545 3_556 ?
Se6 Rb1 Rb1 98.002(9) 4_566 2_545 ?
Se6 Rb1 Rb1 68.069(10) 1_545 2_545 ?
Se6 Rb1 P1 126.895(17) 4_566 . ?
Se6 Rb1 P1 81.144(15) 1_545 . ?
Se6 Rb1 P1 103.217(16) 1_545 2_545 ?
Se6 Rb1 P1 113.010(16) 4_566 2_545 ?
Se3 Rb1 Se5 130.025(13) 2_545 1_545 ?
Se3 Rb1 Se5 107.021(12) 4_566 1_545 ?
Se3 Rb1 Se6 148.217(15) 4_566 1_545 ?
Se3 Rb1 Se6 69.677(11) 4_566 4_566 ?
Se3 Rb1 Se3 89.041(12) 4_566 2_545 ?
Se3 Rb1 Se1 115.984(14) 4_566 2_545 ?
Se3 Rb1 Rb1 54.840(10) 2_545 2_545 ?
Se3 Rb1 Rb1 44.300(9) 2_545 3_556 ?
Se3 Rb1 Rb1 143.706(16) 4_566 2_545 ?
Se3 Rb1 Rb1 44.741(9) 4_566 3_556 ?
Se3 Rb1 P1 134.304(18) 2_545 . ?
Se3 Rb1 P1 32.320(13) 2_545 2_545 ?
Se3 Rb1 P1 102.573(16) 4_566 2_545 ?
Se3 Rb1 P1 72.585(15) 4_566 . ?
Se2 Rb1 Se5 63.968(10) . 1_545 ?
Se2 Rb1 Se6 73.009(12) . 1_545 ?
Se2 Rb1 Se6 100.658(13) . 4_566 ?
Se2 Rb1 Se3 75.216(11) . 4_566 ?
Se2 Rb1 Se3 162.319(16) . 2_545 ?
Se2 Rb1 Se1 115.432(14) . 2_545 ?
Se2 Rb1 Se1 125.609(15) . 1_545 ?
Se2 Rb1 Rb1 141.012(16) . 2_545 ?
Se2 Rb1 Rb1 119.506(15) . 3_556 ?
Se2 Rb1 P1 33.072(14) . . ?
Se2 Rb1 P1 143.333(17) . 2_545 ?
Se1 Rb1 Se5 135.360(13) 2_545 1_545 ?
Se1 Rb1 Se5 62.059(10) 1_545 1_545 ?
Se1 Rb1 Se6 59.448(10) 1_545 4_566 ?
Se1 Rb1 Se6 73.272(11) 1_545 1_545 ?
Se1 Rb1 Se6 143.833(14) 2_545 4_566 ?
Se1 Rb1 Se3 70.460(11) 1_545 2_545 ?
Se1 Rb1 Se3 127.133(14) 1_545 4_566 ?
Se1 Rb1 Se3 64.138(10) 2_545 2_545 ?
Se1 Rb1 Se1 98.321(13) 1_545 2_545 ?
Se1 Rb1 Rb1 100.732(13) 1_545 3_556 ?
Se1 Rb1 Rb1 43.224(6) 1_545 2_545 ?
Se1 Rb1 Rb1 55.098(11) 2_545 2_545 ?
Se1 Rb1 Rb1 89.939(13) 2_545 3_556 ?
Se1 Rb1 P1 152.435(18) 1_545 . ?
Se1 Rb1 P1 86.521(16) 2_545 . ?
Se1 Rb1 P1 31.944(13) 2_545 2_545 ?
Se1 Rb1 P1 85.550(15) 1_545 2_545 ?
Rb1 Rb1 Rb1 99.067(14) 3_556 2_545 ?
P1 Rb1 Se5 95.588(16) . 1_545 ?
P1 Rb1 Rb1 63.712(14) 2_545 3_556 ?
P1 Rb1 Rb1 133.702(17) . 2_545 ?
P1 Rb1 Rb1 106.419(17) . 3_556 ?
P1 Rb1 Rb1 49.485(14) 2_545 2_545 ?
P1 Rb1 P1 110.60(2) . 2_545 ?
Se3 P1 Rb1 60.70(2) . 2 ?
Se3 P1 Rb1 81.58(2) . . ?
Se3 P1 P2 106.33(4) . . ?
Se2 P1 Se3 107.41(4) . . ?
Se2 P1 Rb1 58.50(2) . . ?
Se2 P1 Rb1 137.89(3) . 2 ?
Se2 P1 P2 103.47(4) . . ?
Se1 P1 Se3 120.46(4) . . ?
Se1 P1 Se2 111.39(4) . . ?
Se1 P1 Rb1 60.11(2) . 2 ?
Se1 P1 Rb1 82.20(3) . . ?
Se1 P1 P2 106.37(4) . . ?
Rb1 P1 Rb1 79.435(17) . 2 ?
P2 P1 Rb1 161.97(4) . . ?
P2 P1 Rb1 118.60(4) . 2 ?
Se5 P2 Se4 110.15(4) . . ?
Se5 P2 P1 106.16(4) . . ?
Se6 P2 Se5 113.68(4) . . ?
Se6 P2 Se4 115.02(4) . . ?
Se6 P2 P1 106.81(4) . . ?
Se4 P2 P1 104.10(4) . . ?

loop_
_geom_bond_atom_site_label_1
_geom_bond_atom_site_label_2
_geom_bond_distance
_geom_bond_site_symmetry_2
_geom_bond_publ_flag
Ce1 Se5 3.2030(4) 4_565 ?
Ce1 Se5 3.1934(4) 2_645 ?
Ce1 Se6 3.1151(4) 1_545 ?
Ce1 Se3 3.0810(4) . ?
Ce1 Se2 3.4357(4) . ?
Ce1 Se2 3.1013(4) 4_565 ?
Ce1 Se4 3.1585(4) . ?
Ce1 Se4 3.1178(4) 2_645 ?
Ce1 Se1 3.3381(4) 4_565 ?
Se5 Rb1 4.0153(6) 1_565 ?
Se5 P2 2.1934(9) . ?
Se6 Rb1 3.5324(6) 1_565 ?
Se6 Rb1 3.5450(5) 4_565 ?
Se6 P2 2.1693(9) . ?
Se3 Rb1 3.5564(5) 2 ?
Se3 Rb1 3.5286(5) 4_565 ?
Se3 P1 2.1804(8) . ?
Se2 Rb1 3.3943(5) . ?
Se2 P1 2.1724(9) . ?
Se4 P2 2.2047(9) . ?
Se1 Rb1 3.4982(5) 1_565 ?
Se1 Rb1 3.5330(5) 2 ?
Se1 P1 2.1560(9) . ?
Rb1 Rb1 5.1457(5) 2_545 ?
Rb1 Rb1 5.0517(8) 3_556 ?
Rb1 P1 4.0726(9) 2_545 ?
Rb1 P1 3.9794(9) . ?
P1 P2 2.2262(12) . ?
